data_4100643
loop_
_publ_author_name
'Cametti, Massimo'
'Nissinen, Maija'
'Dalla Cort, Antonella'
'Mandolini, Luigi'
'Rissanen, Kari'

_publ_section_title
;
 Recognition of Alkali Metal Halide Contact Ion Pairs by Uranyl--Salophen
 Receptors Bearing Aromatic Sidearms. The Role of Cation--\p Interactions
;
_journal_coden_ASTM JACSAT
_journal_issue 11
_journal_name_full 'Journal of the American Chemical Society'
_journal_page_first 3831
_journal_page_last 3837
_journal_paper_doi 10.1021/ja042807n
_journal_volume 127
_journal_year 2005
_chemical_formula_moiety
;
'(C27 H20 N2 O5 U)2 , Cs1+ Cl1- , (C2 H3 N)2 , C1 H4 O, H2 O'
;
_chemical_formula_sum 'C59 H52 Cl Cs N6 O12 U2'
_chemical_formula_weight 1681.5
_space_group_IT_number 15
_symmetry_cell_setting monoclinic
_symmetry_space_group_name_Hall '-C 2yc'
_symmetry_space_group_name_H-M 'C 1 2/c 1'
_cell_angle_alpha 90.00
_cell_angle_beta 120.983(1)
_cell_angle_gamma 90.00
_cell_formula_units_Z 8
_cell_length_a 32.4597(7)
_cell_length_b 15.9145(4)
_cell_length_c 26.1849(4)
_cell_measurement_temperature 173(2)
_cell_volume 11596.6(4)
_diffrn_ambient_temperature 173(2)
_exptl_crystal_density_diffrn 1.924
_cod_depositor_comments
;
 Added full bibliography and corrected the author names.
 
 Antanas Vaitkus,
 2019-04-05
;
_cod_original_sg_symbol_H-M 'C 2/c'
_cod_database_code 4100643

loop_
_symmetry_equiv_pos_as_xyz
'x, y, z'
'-x, y, -z+1/2'
'x+1/2, y+1/2, z'
'-x+1/2, y+1/2, -z+1/2'
'-x, -y, -z'
'x, -y, z-1/2'
'-x+1/2, -y+1/2, -z'
'x+1/2, -y+1/2, z-1/2'

loop_
_atom_site_label
_atom_site_type_symbol
_atom_site_fract_x
_atom_site_fract_y
_atom_site_fract_z
_atom_site_U_iso_or_equiv
_atom_site_adp_type
_atom_site_occupancy
_atom_site_symmetry_multiplicity
_atom_site_calc_flag
_atom_site_refinement_flags
_atom_site_disorder_assembly
_atom_site_disorder_group
U1 U 0.077141(8) 0.892489(17) 0.198048(9) 0.02010(8) Uani 1 1 d . . .
U2 U 0.211702(8) 0.845759(17) 0.555883(10) 0.02229(8) Uani 1 1 d . . .
Cs1 Cs 0.071098(15) 0.93636(3) 0.351021(18) 0.03198(13) Uani 1 1 d . . .
C1 C 0.1701(2) 0.8309(5) 0.6520(3) 0.0273(16) Uani 1 1 d . . .
C1B C 0.0939(2) 0.6905(5) 0.1602(3) 0.0288(17) Uani 1 1 d . . .
C2 C 0.1743(3) 0.8320(5) 0.7078(3) 0.042(2) Uani 1 1 d . . .
H2 H 0.1917 0.8757 0.7354 0.050 Uiso 1 1 calc R . .
C2B C 0.0799(3) 0.6105(5) 0.1378(3) 0.0378(19) Uani 1 1 d . . .
H2B H 0.0512 0.6023 0.1005 0.045 Uiso 1 1 calc R . .
C3 C 0.1532(3) 0.7695(6) 0.7224(4) 0.054(3) Uani 1 1 d . . .
H3 H 0.1552 0.7708 0.7599 0.065 Uiso 1 1 calc R . .
C3B C 0.1076(3) 0.5417(6) 0.1695(4) 0.054(2) Uani 1 1 d . . .
H3B H 0.0985 0.4866 0.1536 0.065 Uiso 1 1 calc R . .
C4 C 0.1291(3) 0.7043(6) 0.6831(4) 0.053(2) Uani 1 1 d . . .
H4 H 0.1152 0.6608 0.6942 0.063 Uiso 1 1 calc R . .
C4B C 0.1490(3) 0.5546(6) 0.2250(4) 0.060(3) Uani 1 1 d . . .
H4B H 0.1679 0.5077 0.2470 0.072 Uiso 1 1 calc R . .
C5 C 0.1250(3) 0.7020(5) 0.6289(3) 0.0369(19) Uani 1 1 d . . .
H5 H 0.1085 0.6570 0.6022 0.044 Uiso 1 1 calc R . .
C5B C 0.1626(3) 0.6332(6) 0.2480(3) 0.044(2) Uani 1 1 d . . .
H5B H 0.1906 0.6406 0.2861 0.053 Uiso 1 1 calc R . .
C6 C 0.1454(2) 0.7661(4) 0.6128(3) 0.0253(16) Uani 1 1 d . . .
C6B C 0.1361(2) 0.7023(5) 0.2164(3) 0.0290(17) Uani 1 1 d . . .
C8 C 0.1934(2) 0.9700(5) 0.6515(3) 0.0251(16) Uani 1 1 d . . .
H8 H 0.1795 0.9807 0.6751 0.030 Uiso 1 1 calc R . .
C8B C 0.0444(2) 0.7659(5) 0.0729(3) 0.0252(16) Uani 1 1 d . . .
H8B H 0.0499 0.7202 0.0537 0.030 Uiso 1 1 calc R . .
C9 C 0.2152(2) 1.0406(5) 0.6398(3) 0.0279(16) Uani 1 1 d . . .
C9B C 0.0111(2) 0.8293(4) 0.0349(3) 0.0222(15) Uani 1 1 d . . .
C10 C 0.2464(2) 1.0295(5) 0.6179(3) 0.0273(16) Uani 1 1 d . . .
C10B C -0.0081(2) 0.8891(4) 0.0567(3) 0.0232(16) Uani 1 1 d . . .
C11 C 0.2668(3) 1.1027(5) 0.6084(3) 0.040(2) Uani 1 1 d . . .
C11B C -0.0442(2) 0.9443(4) 0.0157(3) 0.0231(15) Uani 1 1 d . . .
C12 C 0.2552(3) 1.1814(6) 0.6193(4) 0.049(2) Uani 1 1 d . . .
H12 H 0.2684 1.2298 0.6118 0.059 Uiso 1 1 calc R . .
C12B C -0.0589(2) 0.9415(5) -0.0444(3) 0.0289(17) Uani 1 1 d . . .
H12B H -0.0823 0.9802 -0.0713 0.035 Uiso 1 1 calc R . .
C13 C 0.2242(3) 1.1913(6) 0.6413(4) 0.045(2) Uani 1 1 d . . .
H13 H 0.2169 1.2457 0.6493 0.054 Uiso 1 1 calc R . .
C13B C -0.0393(2) 0.8816(5) -0.0656(3) 0.0306(18) Uani 1 1 d . . .
H13B H -0.0493 0.8802 -0.1066 0.037 Uiso 1 1 calc R . .
C14 C 0.2049(3) 1.1223(5) 0.6508(3) 0.0361(19) Uani 1 1 d . . .
H14 H 0.1836 1.1290 0.6653 0.043 Uiso 1 1 calc R . .
C14B C -0.0063(2) 0.8262(5) -0.0271(3) 0.0288(17) Uani 1 1 d . . .
H14B H 0.0055 0.7841 -0.0420 0.035 Uiso 1 1 calc R . .
C16 C 0.3033(6) 1.1394(11) 0.5558(8) 0.136(7) Uani 1 1 d . . .
H16A H 0.3220 1.1861 0.5829 0.163 Uiso 1 1 calc R . .
H16B H 0.2721 1.1627 0.5245 0.163 Uiso 1 1 calc R . .
C16B C -0.0962(2) 1.0600(5) 0.0042(3) 0.0306(17) Uani 1 1 d . . .
H16C H -0.1250 1.0330 -0.0291 0.037 Uiso 1 1 calc R . .
H16D H -0.0823 1.0989 -0.0125 0.037 Uiso 1 1 calc R . .
C17 C 0.3308(4) 1.1067(8) 0.5256(5) 0.071(3) Uani 1 1 d . . .
C17B C -0.1090(3) 1.1062(5) 0.0441(3) 0.0323(18) Uani 1 1 d . . .
C18 C 0.3441(4) 1.0236(8) 0.5294(5) 0.079(3) Uani 1 1 d . . .
H18 H 0.3355 0.9838 0.5493 0.095 Uiso 1 1 calc R . .
C18B C -0.0727(3) 1.1454(6) 0.0947(4) 0.054(2) Uani 1 1 d . . .
H18B H -0.0410 1.1469 0.1017 0.064 Uiso 1 1 calc R . .
C19 C 0.3708(5) 0.9987(7) 0.5029(6) 0.090(4) Uani 1 1 d . . .
H19 H 0.3800 0.9416 0.5046 0.108 Uiso 1 1 calc R . .
C19B C -0.0827(4) 1.1825(8) 0.1352(5) 0.079(3) Uani 1 1 d . . .
H19B H -0.0578 1.2101 0.1693 0.095 Uiso 1 1 calc R . .
C20 C 0.3831(4) 1.0556(8) 0.4757(5) 0.073(3) Uani 1 1 d . . .
H20 H 0.4019 1.0395 0.4590 0.088 Uiso 1 1 calc R . .
C20B C -0.1274(5) 1.1794(9) 0.1263(5) 0.089(4) Uani 1 1 d . . .
H20B H -0.1335 1.2034 0.1550 0.107 Uiso 1 1 calc R . .
C21 C 0.3686(4) 1.1371(8) 0.4719(5) 0.071(3) Uani 1 1 d . . .
H21 H 0.3765 1.1765 0.4510 0.085 Uiso 1 1 calc R . .
C21B C -0.1645(4) 1.1419(8) 0.0760(5) 0.076(3) Uani 1 1 d . . .
H21B H -0.1962 1.1416 0.0693 0.091 Uiso 1 1 calc R . .
C22 C 0.3436(4) 1.1633(7) 0.4967(5) 0.073(3) Uani 1 1 d . . .
H22 H 0.3347 1.2207 0.4942 0.087 Uiso 1 1 calc R . .
C22B C -0.1547(3) 1.1046(6) 0.0351(4) 0.050(2) Uani 1 1 d . . .
H22B H -0.1799 1.0778 0.0007 0.059 Uiso 1 1 calc R . .
C24 C 0.1052(2) 0.7399(5) 0.5103(3) 0.0273(16) Uani 1 1 d . . .
H24 H 0.0789 0.7250 0.5148 0.033 Uiso 1 1 calc R . .
C24B C 0.1922(2) 0.8080(5) 0.2678(3) 0.0324(18) Uani 1 1 d . . .
H24B H 0.2153 0.7666 0.2735 0.039 Uiso 1 1 calc R . .
C25 C 0.0989(2) 0.7293(5) 0.4516(3) 0.0298(17) Uani 1 1 d . . .
C25B C 0.2101(2) 0.8888(5) 0.2943(3) 0.0328(19) Uani 1 1 d . . .
C26 C 0.1376(2) 0.7298(4) 0.4407(3) 0.0260(16) Uani 1 1 d . . .
C26B C 0.1818(2) 0.9465(5) 0.3036(3) 0.0295(18) Uani 1 1 d . . .
C27 C 0.1278(3) 0.7154(5) 0.3827(3) 0.0361(19) Uani 1 1 d . . .
H27 H 0.1535 0.7150 0.3753 0.043 Uiso 1 1 calc R . .
C27B C 0.2031(3) 1.0246(6) 0.3308(3) 0.044(2) Uani 1 1 d . . .
H27B H 0.1848 1.0654 0.3371 0.053 Uiso 1 1 calc R . .
C28 C 0.0820(3) 0.7021(5) 0.3365(3) 0.044(2) Uani 1 1 d . . .
H28 H 0.0763 0.6940 0.2974 0.052 Uiso 1 1 calc R . .
C28B C 0.2501(3) 1.0412(6) 0.3482(3) 0.052(3) Uani 1 1 d . . .
H28B H 0.2641 1.0928 0.3675 0.063 Uiso 1 1 calc R . .
C29 C 0.0437(3) 0.7004(5) 0.3463(3) 0.042(2) Uani 1 1 d . . .
H29 H 0.0119 0.6906 0.3142 0.050 Uiso 1 1 calc R . .
C29B C 0.2776(3) 0.9836(7) 0.3380(4) 0.059(3) Uani 1 1 d . . .
H29B H 0.3097 0.9967 0.3490 0.071 Uiso 1 1 calc R . .
C30 C 0.0523(3) 0.7129(5) 0.4027(3) 0.039(2) Uani 1 1 d . . .
H30 H 0.0262 0.7104 0.4093 0.047 Uiso 1 1 calc R . .
C30B C 0.2579(3) 0.9090(6) 0.3121(3) 0.046(2) Uani 1 1 d . . .
H30B H 0.2767 0.8694 0.3058 0.056 Uiso 1 1 calc R . .
Cl1 Cl 0.04230(6) 1.04027(13) 0.21438(8) 0.0364(4) Uani 1 1 d . . .
N7 N 0.19089(18) 0.8943(4) 0.6333(2) 0.0257(14) Uani 1 1 d . . .
N7B N 0.06800(18) 0.7648(4) 0.1312(2) 0.0238(13) Uani 1 1 d . . .
N23 N 0.14355(18) 0.7679(4) 0.5570(2) 0.0252(13) Uani 1 1 d . . .
N23B N 0.14732(19) 0.7865(4) 0.2368(2) 0.0275(14) Uani 1 1 d . . .
O1 O 0.25616(15) 0.7758(3) 0.60771(19) 0.0277(11) Uani 1 1 d . . .
O1B O 0.05015(16) 0.8367(3) 0.23219(18) 0.0291(11) Uani 1 1 d . . .
O2 O 0.16610(15) 0.9133(3) 0.5025(2) 0.0297(11) Uani 1 1 d . . .
O2B O 0.10566(15) 0.9437(3) 0.16383(18) 0.0258(11) Uani 1 1 d . . .
O10 O 0.25806(16) 0.9552(3) 0.6080(2) 0.0334(12) Uani 1 1 d . . .
O10B O 0.00481(15) 0.8929(3) 0.11316(17) 0.0243(11) Uani 1 1 d . . .
O15 O 0.2954(3) 1.0864(5) 0.5848(4) 0.086(3) Uani 1 1 d . . .
O15B O -0.06157(15) 0.9978(3) 0.04114(18) 0.0282(11) Uani 1 1 d . . .
O26 O 0.18266(15) 0.7405(3) 0.48605(18) 0.0294(12) Uani 1 1 d . . .
O26B O 0.13770(15) 0.9284(3) 0.29009(19) 0.0290(11) Uani 1 1 d . . .
O100 O 0.25483(16) 0.8661(3) 0.50462(19) 0.0277(11) Uani 1 1 d . . .
H100 H 0.2757 0.8310 0.5088 0.042 Uiso 1 1 calc R . .
C101 C 0.2352(3) 0.9062(6) 0.4480(3) 0.046(2) Uani 1 1 d . . .
H10A H 0.2078 0.8735 0.4179 0.069 Uiso 1 1 calc R . .
H10B H 0.2598 0.9097 0.4371 0.069 Uiso 1 1 calc R . .
H10C H 0.2244 0.9629 0.4503 0.069 Uiso 1 1 calc R . .
O105 O 0.0315(3) 1.2478(7) 0.2190(4) 0.136(4) Uani 1 1 d . . .
N90 N 0.1018(7) 1.3588(13) 0.2857(8) 0.076(5) Uiso 0.50 1 d P A 1
C91 C 0.0975(7) 1.4278(14) 0.2982(8) 0.148(6) Uiso 0.50 1 d P A 1
C92 C 0.1094(7) 1.5154(13) 0.3180(9) 0.065(5) Uiso 0.50 1 d P A 1
H92A H 0.1443 1.5232 0.3386 0.098 Uiso 0.50 1 calc PR A 1
H92B H 0.0980 1.5287 0.3453 0.098 Uiso 0.50 1 calc PR A 1
H92C H 0.0937 1.5528 0.2834 0.098 Uiso 0.50 1 calc PR A 1
N90B N 0.004(3) 1.499(2) 0.242(3) 0.212(18) Uiso 0.50 1 d P . 2
C91B C 0.0461(10) 1.464(3) 0.2712(18) 0.167(16) Uiso 0.50 1 d PD . 2
C92B C 0.0975(7) 1.4278(14) 0.2982(8) 0.148(6) Uiso 0.50 1 d PD B 2
H92D H 0.0955 1.3686 0.2868 0.221 Uiso 0.50 1 calc PR B 2
H92E H 0.1145 1.4322 0.3417 0.221 Uiso 0.50 1 calc PR B 2
H92F H 0.1149 1.4596 0.2832 0.221 Uiso 0.50 1 calc PR B 2
C103 C 0.0044(6) 0.5963(10) 0.5705(8) 0.124(7) Uani 1 1 d . . .
N102 N -0.0099(7) 0.6067(14) 0.6193(7) 0.231(11) Uani 1 1 d . . .
C104 C 0.0162(5) 0.5969(9) 0.5338(6) 0.090(5) Uani 1 1 d . . .
H10D H 0.0226 0.6548 0.5271 0.136 Uiso 1 1 calc R . .
H10E H -0.0097 0.5732 0.4964 0.136 Uiso 1 1 calc R . .
H10F H 0.0454 0.5630 0.5481 0.136 Uiso 1 1 calc R . .

loop_
_atom_site_aniso_label
_atom_site_aniso_U_11
_atom_site_aniso_U_22
_atom_site_aniso_U_33
_atom_site_aniso_U_23
_atom_site_aniso_U_13
_atom_site_aniso_U_12
U1 0.01485(13) 0.03095(17) 0.01388(13) 0.00276(10) 0.00695(10) -0.00073(11)
U2 0.01631(13) 0.03115(17) 0.02060(14) -0.00174(11) 0.01035(10) 0.00445(11)
Cs1 0.0271(2) 0.0475(3) 0.0247(2) -0.0033(2) 0.01574(18) 0.0008(2)
C1 0.017(3) 0.036(5) 0.031(4) -0.003(3) 0.014(3) -0.002(3)
C1B 0.023(4) 0.038(5) 0.023(3) 0.005(3) 0.011(3) 0.011(3)
C2 0.050(5) 0.050(6) 0.033(4) -0.006(4) 0.027(4) -0.008(4)
C2B 0.036(4) 0.034(5) 0.034(4) -0.004(4) 0.012(3) 0.003(4)
C3 0.081(7) 0.062(7) 0.038(5) -0.004(5) 0.044(5) -0.020(5)
C3B 0.054(5) 0.046(6) 0.047(5) -0.007(4) 0.014(4) 0.010(5)
C4 0.069(6) 0.052(6) 0.055(5) 0.005(5) 0.044(5) -0.013(5)
C4B 0.062(6) 0.054(7) 0.050(5) 0.011(5) 0.018(5) 0.031(5)
C5 0.030(4) 0.041(5) 0.042(4) -0.004(4) 0.020(3) -0.005(4)
C5B 0.037(5) 0.046(6) 0.033(4) 0.005(4) 0.006(4) 0.016(4)
C6 0.020(3) 0.027(4) 0.030(4) -0.002(3) 0.014(3) 0.004(3)
C6B 0.028(4) 0.037(5) 0.022(3) 0.004(3) 0.012(3) 0.006(3)
C8 0.019(3) 0.036(5) 0.024(3) -0.010(3) 0.013(3) -0.001(3)
C8B 0.020(3) 0.038(5) 0.020(3) -0.004(3) 0.012(3) -0.005(3)
C9 0.027(4) 0.033(5) 0.022(3) -0.009(3) 0.011(3) -0.006(3)
C9B 0.018(3) 0.031(4) 0.019(3) -0.001(3) 0.010(3) -0.006(3)
C10 0.025(4) 0.034(5) 0.018(3) -0.001(3) 0.008(3) 0.002(3)
C10B 0.012(3) 0.033(4) 0.024(4) 0.007(3) 0.009(3) -0.008(3)
C11 0.034(4) 0.046(6) 0.047(5) 0.006(4) 0.027(4) 0.002(4)
C11B 0.016(3) 0.034(4) 0.018(3) -0.001(3) 0.008(3) -0.007(3)
C12 0.053(5) 0.033(5) 0.067(6) 0.004(4) 0.035(5) -0.008(4)
C12B 0.020(3) 0.038(5) 0.023(4) 0.008(3) 0.007(3) -0.009(3)
C13 0.055(5) 0.038(5) 0.059(5) -0.012(4) 0.042(5) -0.007(4)
C13B 0.026(4) 0.048(5) 0.015(3) 0.000(3) 0.008(3) -0.007(4)
C14 0.036(4) 0.044(5) 0.036(4) -0.008(4) 0.024(4) -0.005(4)
C14B 0.023(4) 0.042(5) 0.025(4) -0.004(3) 0.015(3) -0.008(3)
C16 0.159(15) 0.150(15) 0.155(15) 0.062(12) 0.121(13) 0.087(13)
C16B 0.026(4) 0.033(5) 0.032(4) 0.011(3) 0.014(3) 0.003(3)
C17 0.065(7) 0.103(10) 0.061(6) -0.015(6) 0.044(5) 0.001(7)
C17B 0.037(4) 0.021(4) 0.037(4) 0.007(3) 0.018(3) 0.004(3)
C18 0.098(9) 0.066(8) 0.108(9) -0.006(7) 0.078(8) -0.028(7)
C18B 0.052(6) 0.063(7) 0.050(5) -0.017(5) 0.029(4) -0.014(5)
C19 0.147(12) 0.044(7) 0.131(11) -0.017(7) 0.108(10) -0.011(7)
C19B 0.071(7) 0.101(10) 0.071(7) -0.040(7) 0.040(6) -0.028(7)
C20 0.071(7) 0.069(8) 0.104(9) -0.017(7) 0.063(7) -0.014(6)
C20B 0.093(9) 0.114(11) 0.084(8) -0.035(8) 0.062(7) -0.006(8)
C21 0.057(6) 0.094(10) 0.071(7) -0.004(6) 0.040(6) -0.024(6)
C21B 0.052(6) 0.102(9) 0.090(8) -0.009(7) 0.049(6) 0.011(6)
C22 0.082(8) 0.067(8) 0.075(7) 0.001(6) 0.044(6) 0.000(6)
C22B 0.037(5) 0.061(6) 0.050(5) 0.003(4) 0.022(4) 0.006(4)
C24 0.016(3) 0.037(5) 0.029(4) -0.002(3) 0.012(3) 0.004(3)
C24B 0.019(4) 0.057(6) 0.020(3) 0.011(4) 0.009(3) 0.012(4)
C25 0.020(4) 0.035(5) 0.030(4) -0.004(3) 0.010(3) 0.002(3)
C25B 0.021(4) 0.058(6) 0.011(3) 0.008(3) 0.002(3) -0.005(4)
C26 0.017(3) 0.027(4) 0.029(4) 0.000(3) 0.009(3) 0.007(3)
C26B 0.022(4) 0.046(5) 0.015(3) 0.011(3) 0.005(3) -0.001(4)
C27 0.038(4) 0.041(5) 0.030(4) -0.006(3) 0.018(3) 0.002(4)
C27B 0.036(5) 0.051(6) 0.030(4) 0.006(4) 0.006(3) -0.006(4)
C28 0.042(5) 0.053(6) 0.025(4) 0.000(4) 0.009(3) 0.011(4)
C28B 0.043(5) 0.058(6) 0.037(5) 0.008(4) 0.008(4) -0.024(5)
C29 0.025(4) 0.048(6) 0.029(4) -0.009(4) -0.002(3) 0.008(4)
C29B 0.025(4) 0.095(9) 0.050(5) 0.008(5) 0.015(4) -0.022(5)
C30 0.025(4) 0.047(5) 0.036(4) -0.010(4) 0.009(3) 0.008(4)
C30B 0.025(4) 0.070(7) 0.042(5) 0.004(4) 0.016(4) -0.007(4)
Cl1 0.0324(10) 0.0407(12) 0.0315(9) -0.0016(8) 0.0132(8) 0.0044(9)
N7 0.016(3) 0.041(4) 0.021(3) -0.004(3) 0.010(2) 0.003(3)
N7B 0.015(3) 0.035(4) 0.021(3) 0.000(3) 0.009(2) 0.000(3)
N23 0.019(3) 0.028(4) 0.029(3) -0.001(3) 0.013(2) 0.008(3)
N23B 0.021(3) 0.042(4) 0.018(3) 0.006(3) 0.009(2) 0.002(3)
O1 0.024(2) 0.033(3) 0.025(2) 0.001(2) 0.012(2) 0.003(2)
O1B 0.024(2) 0.045(3) 0.019(2) 0.003(2) 0.0119(19) -0.007(2)
O2 0.021(2) 0.041(3) 0.031(3) 0.001(2) 0.017(2) 0.009(2)
O2B 0.018(2) 0.037(3) 0.022(2) 0.007(2) 0.0097(19) -0.001(2)
O10 0.023(3) 0.043(3) 0.042(3) -0.010(2) 0.023(2) -0.005(2)
O10B 0.017(2) 0.040(3) 0.013(2) 0.000(2) 0.0048(18) -0.001(2)
O15 0.107(6) 0.075(5) 0.139(7) 0.041(5) 0.109(6) 0.023(5)
O15B 0.022(2) 0.036(3) 0.022(2) 0.006(2) 0.007(2) 0.005(2)
O26 0.016(2) 0.042(3) 0.024(2) -0.013(2) 0.0064(19) 0.004(2)
O26B 0.019(2) 0.041(3) 0.023(2) -0.002(2) 0.0066(19) -0.004(2)
O100 0.027(3) 0.036(3) 0.028(2) 0.007(2) 0.020(2) 0.014(2)
C101 0.057(5) 0.052(6) 0.043(5) 0.019(4) 0.036(4) 0.023(5)
O105 0.114(7) 0.128(9) 0.110(7) 0.013(6) 0.017(6) 0.014(7)
C103 0.085(11) 0.085(11) 0.110(14) 0.014(11) -0.014(10) 0.009(9)
N102 0.23(2) 0.31(3) 0.083(10) -0.014(13) 0.031(12) 0.085(18)
C104 0.063(8) 0.064(9) 0.092(11) 0.009(8) 0.002(7) -0.017(6)

loop_
_geom_bond_atom_site_label_1
_geom_bond_atom_site_label_2
_geom_bond_distance
_geom_bond_site_symmetry_2
_geom_bond_publ_flag
U1 O1B 1.778(4) . ?
U1 O2B 1.783(4) . ?
U1 O10B 2.254(4) . ?
U1 O26B 2.263(4) . ?
U1 N23B 2.586(6) . ?
U1 N7B 2.597(6) . ?
U1 Cl1 2.7370(19) . ?
U1 Cs1 4.1689(5) . ?
U1 Cs1 4.3504(5) 2 ?
U2 O1 1.774(4) . ?
U2 O2 1.781(4) . ?
U2 O10 2.247(5) . ?
U2 O26 2.294(4) . ?
U2 N23 2.549(6) . ?
U2 N7 2.563(5) . ?
Cs1 O10B 3.132(4) 2 ?
Cs1 O15B 3.150(4) 2 ?
Cs1 O1B 3.237(4) . ?
Cs1 O26B 3.284(5) . ?
Cs1 Cl1 3.5673(19) 2 ?
Cs1 O2 3.576(4) . ?
Cs1 C17B 3.589(7) 2 ?
Cs1 Cl1 3.6010(19) . ?
Cs1 C18B 3.607(10) 2 ?
Cs1 O1B 3.731(5) 2 ?
Cs1 C28 3.782(9) . ?
Cs1 C29 3.847(9) . ?
C1 C6 1.384(10) . ?
C1 C2 1.397(10) . ?
C1 N7 1.433(9) . ?
C1B C2B 1.377(11) . ?
C1B C6B 1.415(9) . ?
C1B N7B 1.422(9) . ?
C2 C3 1.370(11) . ?
C2B C3B 1.387(11) . ?
C3 C4 1.384(12) . ?
C3B C4B 1.395(12) . ?
C4 C5 1.358(11) . ?
C4B C5B 1.360(13) . ?
C5 C6 1.393(10) . ?
C5B C6B 1.378(11) . ?
C6 N23 1.431(8) . ?
C6B N23B 1.419(10) . ?
C8 N7 1.283(9) . ?
C8 C9 1.442(10) . ?
C8B N7B 1.310(8) . ?
C8B C9B 1.439(9) . ?
C9 C10 1.408(10) . ?
C9 C14 1.408(11) . ?
C9B C10B 1.409(10) . ?
C9B C14B 1.420(9) . ?
C10 O10 1.308(9) . ?
C10 C11 1.423(11) . ?
C10B O10B 1.313(7) . ?
C10B C11B 1.415(9) . ?
C11 O15 1.377(10) . ?
C11 C12 1.381(12) . ?
C11B O15B 1.369(8) . ?
C11B C12B 1.390(9) . ?
C12 C13 1.400(11) . ?
C12B C13B 1.407(10) . ?
C13 C14 1.350(11) . ?
C13B C14B 1.353(10) . ?
C16 O15 1.247(15) . ?
C16 C17 1.556(16) . ?
C16B O15B 1.435(8) . ?
C16B C17B 1.499(10) . ?
C17 C22 1.369(15) . ?
C17 C18 1.379(16) . ?
C17B C22B 1.380(11) . ?
C17B C18B 1.387(11) . ?
C17B Cs1 3.589(7) 2 ?
C18 C19 1.417(15) . ?
C18B C19B 1.387(13) . ?
C18B Cs1 3.607(10) 2 ?
C19 C20 1.335(15) . ?
C19B C20B 1.348(15) . ?
C20 C21 1.365(15) . ?
C20B C21B 1.382(15) . ?
C21 C22 1.344(14) . ?
C21B C22B 1.396(13) . ?
C22B Cs1 3.886(9) 2 ?
C24 N23 1.295(8) . ?
C24 C25 1.452(9) . ?
C24B N23B 1.297(8) . ?
C24B C25B 1.434(11) . ?
C25 C30 1.413(10) . ?
C25 C26 1.424(10) . ?
C25B C26B 1.406(11) . ?
C25B C30B 1.409(10) . ?
C26 O26 1.338(8) . ?
C26 C27 1.401(10) . ?
C26B O26B 1.317(8) . ?
C26B C27B 1.422(11) . ?
C27 C28 1.365(10) . ?
C27B C28B 1.374(11) . ?
C28 C29 1.394(11) . ?
C28B C29B 1.399(13) . ?
C29 C30 1.369(10) . ?
C29B C30B 1.353(13) . ?
Cl1 Cs1 3.5673(19) 2 ?
O1B Cs1 3.731(5) 2 ?
O10B Cs1 3.132(4) 2 ?
O15B Cs1 3.150(4) 2 ?
O100 C101 1.427(8) . ?
N90 C91 1.17(2) . ?
C91 C92 1.47(3) . ?
N90B N90B 0.59(13) 2 ?
N90B C91B 1.29(7) . ?
N90B C91B 1.58(8) 2 ?
C91B N90B 1.58(8) 2 ?
C103 C104 1.20(2) . ?
C103 N102 1.58(3) . ?
